data_1503730
loop_
_publ_author_name
'Meng, Xiangtai'
'Huang, You'
'Chen, Ruyu'

_publ_section_title
;
 Bifunctional phosphine-catalyzed domino reaction: highly stereoselective
 synthesis of cis-2,3-dihydrobenzofurans from salicyl N-thiophosphinyl
 imines and allenes.
;
_journal_issue 1
_journal_name_full 'Organic letters'
_journal_page_first 137
_journal_page_last 140
_journal_paper_doi 10.1021/ol802453c
_journal_volume 11
_journal_year 2009
_chemical_formula_moiety 'C25 H23 Br N O3 P S'
_chemical_formula_sum 'C25 H23 Br N O3 P S'
_chemical_formula_weight 528.38
_chemical_name_systematic
; 
 ? 
;
_space_group_IT_number 4
_symmetry_cell_setting monoclinic
_symmetry_space_group_name_Hall 'P 2yb'
_symmetry_space_group_name_H-M 'P 1 21 1'
_atom_sites_solution_hydrogens geom
_atom_sites_solution_primary direct
_atom_sites_solution_secondary difmap
_audit_creation_method SHELXL-97
_cell_angle_alpha 90.00
_cell_angle_beta 106.733(4)
_cell_angle_gamma 90.00
_cell_formula_units_Z 4
_cell_length_a 9.291(3)
_cell_length_b 23.680(7)
_cell_length_c 11.160(4)
_cell_measurement_reflns_used 6766
_cell_measurement_temperature 113(2)
_cell_measurement_theta_max 27.9
_cell_measurement_theta_min 1.9
_cell_volume 2351.4(13)
_computing_cell_refinement CrystalClear
_computing_data_collection CrystalClear
_computing_data_reduction CrystalClear
_computing_publication_material 'CrystalStructure 3.7.0'
_computing_structure_refinement 'SHELXL-97 (Sheldrick, 1997)'
_computing_structure_solution 'SHELXS-97 (Sheldrick, 1990)'
_diffrn_ambient_temperature 113(2)
_diffrn_detector_area_resol_mean 7.31
_diffrn_measured_fraction_theta_full 0.999
_diffrn_measured_fraction_theta_max 0.999
_diffrn_measurement_device_type 'Rigaku Saturn'
_diffrn_measurement_method \w
_diffrn_radiation_monochromator confocal
_diffrn_radiation_source 'Rotating anode'
_diffrn_radiation_type MoK\a
_diffrn_radiation_wavelength 0.71070
_diffrn_reflns_av_R_equivalents 0.0506
_diffrn_reflns_av_sigmaI/netI 0.1050
_diffrn_reflns_limit_h_max 12
_diffrn_reflns_limit_h_min -12
_diffrn_reflns_limit_k_max 31
_diffrn_reflns_limit_k_min -25
_diffrn_reflns_limit_l_max 14
_diffrn_reflns_limit_l_min -11
_diffrn_reflns_number 17362
_diffrn_reflns_theta_full 27.87
_diffrn_reflns_theta_max 27.87
_diffrn_reflns_theta_min 1.91
_exptl_absorpt_coefficient_mu 1.933
_exptl_absorpt_correction_T_max 0.7223
_exptl_absorpt_correction_T_min 0.6758
_exptl_absorpt_correction_type multi-scan
_exptl_absorpt_process_details CrystalClear
_exptl_crystal_colour colorless
_exptl_crystal_density_diffrn 1.493
_exptl_crystal_density_method 'not measured'
_exptl_crystal_description prism
_exptl_crystal_F_000 1080
_exptl_crystal_size_max 0.22
_exptl_crystal_size_mid 0.20
_exptl_crystal_size_min 0.18
_refine_diff_density_max 0.417
_refine_diff_density_min -0.495
_refine_diff_density_rms 0.082
_refine_ls_abs_structure_details 'Flack H D (1983), Acta Cryst. A39, 876-881'
_refine_ls_abs_structure_Flack 0.001(5)
_refine_ls_extinction_method none
_refine_ls_goodness_of_fit_ref 0.914
_refine_ls_hydrogen_treatment mixed
_refine_ls_matrix_type full
_refine_ls_number_parameters 588
_refine_ls_number_reflns 9757
_refine_ls_number_restraints 3
_refine_ls_restrained_S_all 0.913
_refine_ls_R_factor_all 0.0606
_refine_ls_R_factor_gt 0.0428
_refine_ls_shift/su_max 0.001
_refine_ls_shift/su_mean 0.000
_refine_ls_structure_factor_coef Fsqd
_refine_ls_weighting_details 'calc w=1/[\s^2^(Fo^2^)+(0.0206P)^2^+0.0000P] where P=(Fo^2^+2Fc^2^)/3'
_refine_ls_weighting_scheme calc
_refine_ls_wR_factor_gt 0.0749
_refine_ls_wR_factor_ref 0.0832
_reflns_number_gt 7537
_reflns_number_total 9757
_reflns_threshold_expression >2sigma(I)
_cod_data_source_file ol802453c_si_002.cif
_cod_data_source_block shelxl
_cod_original_cell_volume 2351.3(13)
_cod_database_code 1503730

loop_
_symmetry_equiv_pos_as_xyz
'x, y, z'
'-x, y+1/2, -z'

loop_
_atom_site_label
_atom_site_type_symbol
_atom_site_fract_x
_atom_site_fract_y
_atom_site_fract_z
_atom_site_U_iso_or_equiv
_atom_site_adp_type
_atom_site_occupancy
_atom_site_symmetry_multiplicity
_atom_site_calc_flag
_atom_site_refinement_flags
Br1 Br -0.10784(5) 0.36421(2) 0.50614(5) 0.03792(13) Uani 1 1 d .
Br2 Br 0.92258(5) -0.038489(18) 0.18900(4) 0.03090(11) Uani 1 1 d .
P1 P 0.22567(12) 0.26121(4) 0.07685(9) 0.0187(2) Uani 1 1 d .
P2 P 0.59973(12) 0.00667(4) 0.67901(9) 0.0184(2) Uani 1 1 d .
S1 S 0.35502(12) 0.30502(5) 0.00124(10) 0.0262(2) Uani 1 1 d .
S2 S 0.47049(12) -0.04863(4) 0.72739(9) 0.0238(2) Uani 1 1 d .
N1 N 0.2798(4) 0.26302(13) 0.2311(3) 0.0192(7) Uani 1 1 d D
N2 N 0.5577(4) 0.01571(13) 0.5261(3) 0.0205(7) Uani 1 1 d D
O1 O 0.5195(3) 0.30156(12) 0.5149(2) 0.0276(7) Uani 1 1 d .
O2 O 0.6979(4) 0.11080(12) 0.4367(3) 0.0384(8) Uani 1 1 d .
O3 O 0.7280(4) 0.16181(12) 0.2769(3) 0.0328(8) Uani 1 1 d .
O4 O 0.2968(3) -0.03882(13) 0.2395(2) 0.0256(6) Uani 1 1 d .
O5 O 0.2098(4) 0.16279(12) 0.3650(3) 0.0405(9) Uani 1 1 d .
O6 O 0.1022(4) 0.14183(11) 0.5148(3) 0.0286(7) Uani 1 1 d .
C1 C 0.0944(5) 0.34644(16) 0.5131(4) 0.0233(9) Uani 1 1 d .
C2 C 0.1987(5) 0.33776(16) 0.6283(4) 0.0265(10) Uani 1 1 d .
H2 H 0.1701 0.3416 0.7030 0.032 Uiso 1 1 calc R
C3 C 0.3442(5) 0.32350(16) 0.6338(4) 0.0255(10) Uani 1 1 d .
H3 H 0.4179 0.3183 0.7120 0.031 Uiso 1 1 calc R
C4 C 0.3806(5) 0.31696(16) 0.5227(4) 0.0221(9) Uani 1 1 d .
C5 C 0.2754(5) 0.32545(16) 0.4077(4) 0.0201(9) Uani 1 1 d .
C6 C 0.1282(5) 0.34016(16) 0.4011(4) 0.0219(9) Uani 1 1 d .
H6 H 0.0542 0.3456 0.3230 0.026 Uiso 1 1 calc R
C7 C 0.3475(5) 0.31186(16) 0.3049(4) 0.0201(8) Uani 1 1 d .
H7 H 0.3387 0.3454 0.2487 0.024 Uiso 1 1 calc R
C8 C 0.5150(5) 0.30423(17) 0.3829(3) 0.0226(9) Uani 1 1 d .
H8 H 0.5732 0.3381 0.3699 0.027 Uiso 1 1 calc R
C9 C 0.5871(5) 0.25262(16) 0.3499(4) 0.0225(9) Uani 1 1 d .
H9 H 0.6092 0.2527 0.2719 0.027 Uiso 1 1 calc R
C10 C 0.6234(5) 0.20661(17) 0.4198(4) 0.0241(9) Uani 1 1 d .
H10 H 0.6085 0.2070 0.5006 0.029 Uiso 1 1 calc R
C11 C 0.6848(5) 0.15541(18) 0.3802(4) 0.0265(10) Uani 1 1 d .
C12 C 0.7807(6) 0.1095(2) 0.2313(4) 0.0418(13) Uani 1 1 d .
H12A H 0.7105 0.0781 0.2314 0.050 Uiso 1 1 calc R
H12B H 0.8815 0.0991 0.2858 0.050 Uiso 1 1 calc R
C13 C 0.7870(8) 0.1207(2) 0.1031(5) 0.0624(19) Uani 1 1 d .
H13A H 0.6874 0.1323 0.0509 0.094 Uiso 1 1 calc R
H13B H 0.8182 0.0863 0.0685 0.094 Uiso 1 1 calc R
H13C H 0.8596 0.1509 0.1047 0.094 Uiso 1 1 calc R
C14 C 0.0318(5) 0.28459(15) 0.0220(4) 0.0194(9) Uani 1 1 d .
C15 C -0.0244(5) 0.31063(16) -0.0936(4) 0.0241(9) Uani 1 1 d .
H15 H 0.0395 0.3168 -0.1452 0.029 Uiso 1 1 calc R
C16 C -0.1737(5) 0.32770(17) -0.1341(4) 0.0287(10) Uani 1 1 d .
H16 H -0.2107 0.3461 -0.2127 0.034 Uiso 1 1 calc R
C17 C -0.2686(5) 0.31821(18) -0.0612(4) 0.0285(10) Uani 1 1 d .
H17 H -0.3706 0.3299 -0.0895 0.034 Uiso 1 1 calc R
C18 C -0.2148(5) 0.29169(18) 0.0530(4) 0.0290(10) Uani 1 1 d .
H18 H -0.2802 0.2851 0.1032 0.035 Uiso 1 1 calc R
C19 C -0.0655(5) 0.27450(17) 0.0952(4) 0.0257(9) Uani 1 1 d .
H19 H -0.0294 0.2559 0.1736 0.031 Uiso 1 1 calc R
C20 C 0.2202(5) 0.18587(16) 0.0461(4) 0.0217(9) Uani 1 1 d .
C21 C 0.3529(5) 0.15527(17) 0.0911(4) 0.0283(10) Uani 1 1 d .
H21 H 0.4425 0.1739 0.1366 0.034 Uiso 1 1 calc R
C22 C 0.3543(5) 0.09771(18) 0.0695(4) 0.0314(10) Uani 1 1 d .
H22 H 0.4446 0.0768 0.1009 0.038 Uiso 1 1 calc R
C23 C 0.2249(5) 0.07090(18) 0.0027(4) 0.0298(10) Uani 1 1 d .
H23 H 0.2261 0.0314 -0.0115 0.036 Uiso 1 1 calc R
C24 C 0.0936(6) 0.10082(19) -0.0439(4) 0.0361(11) Uani 1 1 d .
H24 H 0.0050 0.0820 -0.0909 0.043 Uiso 1 1 calc R
C25 C 0.0907(5) 0.15859(17) -0.0223(4) 0.0296(10) Uani 1 1 d .
H25 H 0.0001 0.1793 -0.0543 0.036 Uiso 1 1 calc R
C26 C 0.7232(4) -0.03945(19) 0.2016(3) 0.0233(8) Uani 1 1 d .
C27 C 0.6050(5) -0.04892(16) 0.0954(3) 0.0231(9) Uani 1 1 d .
H27 H 0.6241 -0.0549 0.0172 0.028 Uiso 1 1 calc R
C28 C 0.4589(5) -0.04961(17) 0.1029(4) 0.0251(9) Uani 1 1 d .
H28 H 0.3767 -0.0562 0.0308 0.030 Uiso 1 1 calc R
C29 C 0.4357(4) -0.04038(18) 0.2184(3) 0.0225(8) Uani 1 1 d .
C30 C 0.5538(5) -0.03108(17) 0.3240(3) 0.0216(9) Uani 1 1 d .
C31 C 0.6989(5) -0.03070(17) 0.3181(3) 0.0229(9) Uani 1 1 d .
H31 H 0.7807 -0.0247 0.3910 0.027 Uiso 1 1 calc R
C32 C 0.4899(5) -0.02721(16) 0.4346(3) 0.0212(9) Uani 1 1 d .
H32 H 0.5002 -0.0648 0.4772 0.025 Uiso 1 1 calc R
C33 C 0.3210(5) -0.01617(17) 0.3664(4) 0.0246(9) Uani 1 1 d .
H33 H 0.2576 -0.0376 0.4095 0.030 Uiso 1 1 calc R
C34 C 0.2779(5) 0.04433(16) 0.3591(4) 0.0213(9) Uani 1 1 d .
H34 H 0.3063 0.0675 0.3003 0.026 Uiso 1 1 calc R
C35 C 0.2028(5) 0.06764(17) 0.4294(4) 0.0276(10) Uani 1 1 d .
H35 H 0.1644 0.0440 0.4818 0.033 Uiso 1 1 calc R
C36 C 0.1753(5) 0.12860(17) 0.4307(4) 0.0252(9) Uani 1 1 d .
C37 C 0.0693(5) 0.20091(17) 0.5263(4) 0.0311(11) Uani 1 1 d .
H37A H -0.0037 0.2146 0.4485 0.037 Uiso 1 1 calc R
H37B H 0.1622 0.2237 0.5418 0.037 Uiso 1 1 calc R
C38 C 0.0042(6) 0.2061(2) 0.6348(4) 0.0354(11) Uani 1 1 d .
H38A H -0.0830 0.1811 0.6213 0.053 Uiso 1 1 calc R
H38B H -0.0271 0.2453 0.6412 0.053 Uiso 1 1 calc R
H38C H 0.0803 0.1954 0.7123 0.053 Uiso 1 1 calc R
C39 C 0.7963(5) -0.01304(15) 0.7318(3) 0.0180(8) Uani 1 1 d .
C40 C 0.8520(5) -0.04749(17) 0.8360(3) 0.0225(9) Uani 1 1 d .
H40 H 0.7871 -0.0587 0.8838 0.027 Uiso 1 1 calc R
C41 C 0.9981(5) -0.06565(17) 0.8714(4) 0.0261(10) Uani 1 1 d .
H41 H 1.0336 -0.0892 0.9427 0.031 Uiso 1 1 calc R
C42 C 1.0949(5) -0.04945(18) 0.8021(4) 0.0258(9) Uani 1 1 d .
H42 H 1.1960 -0.0624 0.8249 0.031 Uiso 1 1 calc R
C43 C 1.0411(5) -0.01411(18) 0.6994(4) 0.0257(10) Uani 1 1 d .
H43 H 1.1068 -0.0025 0.6527 0.031 Uiso 1 1 calc R
C44 C 0.8948(5) 0.00419(17) 0.6643(4) 0.0221(9) Uani 1 1 d .
H44 H 0.8601 0.0285 0.5942 0.026 Uiso 1 1 calc R
C45 C 0.5819(5) 0.07765(17) 0.7340(3) 0.0207(8) Uani 1 1 d .
C46 C 0.4507(5) 0.09198(18) 0.7633(4) 0.0283(10) Uani 1 1 d .
H46 H 0.3757 0.0643 0.7606 0.034 Uiso 1 1 calc R
C47 C 0.4311(6) 0.14788(18) 0.7970(4) 0.0324(11) Uani 1 1 d .
H47 H 0.3422 0.1581 0.8176 0.039 Uiso 1 1 calc R
C48 C 0.5374(5) 0.18741(18) 0.8006(4) 0.0306(10) Uani 1 1 d .
H48 H 0.5213 0.2251 0.8229 0.037 Uiso 1 1 calc R
C49 C 0.6687(6) 0.17409(18) 0.7726(4) 0.0315(11) Uani 1 1 d .
H49 H 0.7428 0.2022 0.7759 0.038 Uiso 1 1 calc R
C50 C 0.6906(5) 0.11922(18) 0.7395(4) 0.0264(10) Uani 1 1 d .
H50 H 0.7807 0.1096 0.7202 0.032 Uiso 1 1 calc R
H1A H 0.260(4) 0.2338(10) 0.276(3) 0.017(10) Uiso 1 1 d D
H2A H 0.574(5) 0.0501(8) 0.499(4) 0.027(12) Uiso 1 1 d D

loop_
_atom_site_aniso_label
_atom_site_aniso_U_11
_atom_site_aniso_U_22
_atom_site_aniso_U_33
_atom_site_aniso_U_23
_atom_site_aniso_U_13
_atom_site_aniso_U_12
Br1 0.0305(3) 0.0424(3) 0.0447(3) -0.0118(2) 0.0168(2) 0.0031(2)
Br2 0.0311(3) 0.0356(2) 0.0279(2) -0.0043(2) 0.01156(19) 0.0024(2)
P1 0.0229(6) 0.0167(5) 0.0177(5) 0.0000(4) 0.0079(4) 0.0006(4)
P2 0.0224(6) 0.0169(5) 0.0166(5) -0.0008(4) 0.0065(4) 0.0000(4)
S1 0.0296(6) 0.0262(5) 0.0261(6) 0.0032(4) 0.0135(5) -0.0028(5)
S2 0.0258(6) 0.0237(6) 0.0242(5) 0.0016(4) 0.0108(4) -0.0027(4)
N1 0.027(2) 0.0145(16) 0.0161(17) -0.0012(13) 0.0059(15) -0.0051(15)
N2 0.030(2) 0.0137(17) 0.0168(17) 0.0012(13) 0.0041(15) -0.0033(14)
O1 0.0268(18) 0.0336(17) 0.0203(15) -0.0069(13) 0.0033(13) 0.0079(14)
O2 0.056(2) 0.0193(16) 0.042(2) 0.0077(14) 0.0168(18) 0.0010(15)
O3 0.048(2) 0.0257(16) 0.0281(17) 0.0056(13) 0.0173(16) 0.0151(15)
O4 0.0255(16) 0.0251(14) 0.0255(14) -0.0090(14) 0.0060(12) -0.0038(14)
O5 0.067(3) 0.0225(16) 0.048(2) 0.0068(15) 0.042(2) 0.0024(17)
O6 0.044(2) 0.0185(15) 0.0323(18) -0.0018(12) 0.0245(16) 0.0031(14)
C1 0.024(2) 0.017(2) 0.030(2) -0.0047(17) 0.0085(19) 0.0003(17)
C2 0.035(3) 0.022(2) 0.024(2) -0.0097(17) 0.011(2) -0.0018(19)
C3 0.036(3) 0.020(2) 0.016(2) -0.0048(16) 0.0010(19) 0.0011(19)
C4 0.026(2) 0.016(2) 0.024(2) -0.0032(17) 0.0068(19) 0.0018(17)
C5 0.029(2) 0.0145(18) 0.017(2) -0.0007(15) 0.0061(18) 0.0012(17)
C6 0.027(2) 0.020(2) 0.017(2) -0.0005(16) 0.0026(17) 0.0026(17)
C7 0.025(2) 0.0156(19) 0.020(2) -0.0007(16) 0.0074(18) 0.0018(17)
C8 0.028(2) 0.020(2) 0.020(2) 0.0000(17) 0.0081(18) -0.0009(19)
C9 0.026(2) 0.020(2) 0.022(2) -0.0032(16) 0.0077(19) -0.0008(17)
C10 0.026(2) 0.025(2) 0.022(2) 0.0032(17) 0.0089(19) -0.0007(19)
C11 0.024(2) 0.027(2) 0.025(2) -0.0014(18) 0.0027(19) 0.0034(19)
C12 0.053(4) 0.035(3) 0.036(3) -0.005(2) 0.012(3) 0.016(3)
C13 0.117(6) 0.035(3) 0.055(4) 0.001(3) 0.056(4) 0.013(3)
C14 0.024(2) 0.0133(18) 0.021(2) -0.0038(15) 0.0079(18) -0.0029(16)
C15 0.037(3) 0.016(2) 0.021(2) 0.0030(17) 0.0115(19) 0.0058(19)
C16 0.037(3) 0.020(2) 0.025(2) 0.0021(17) 0.002(2) 0.0022(19)
C17 0.023(3) 0.024(2) 0.035(3) -0.0035(19) 0.004(2) 0.0010(19)
C18 0.024(3) 0.031(2) 0.033(2) -0.007(2) 0.010(2) -0.0007(19)
C19 0.025(2) 0.027(2) 0.027(2) -0.0006(18) 0.011(2) 0.0003(19)
C20 0.030(2) 0.020(2) 0.017(2) 0.0005(16) 0.0104(19) 0.0035(18)
C21 0.032(3) 0.022(2) 0.029(2) 0.0001(18) 0.007(2) 0.0013(19)
C22 0.034(3) 0.024(2) 0.032(3) -0.0047(19) 0.004(2) 0.008(2)
C23 0.041(3) 0.015(2) 0.029(2) -0.0069(18) 0.004(2) 0.0011(19)
C24 0.039(3) 0.024(2) 0.038(3) -0.013(2) 0.000(2) -0.004(2)
C25 0.034(3) 0.021(2) 0.031(2) -0.0056(18) 0.005(2) 0.0033(19)
C26 0.028(2) 0.023(2) 0.022(2) -0.0011(19) 0.0110(17) 0.005(2)
C27 0.032(2) 0.021(2) 0.018(2) -0.0027(16) 0.0085(18) 0.0022(18)
C28 0.029(2) 0.022(2) 0.019(2) -0.0017(16) -0.0016(17) 0.0039(18)
C29 0.028(2) 0.0177(19) 0.020(2) -0.0038(18) 0.0031(17) -0.0025(19)
C30 0.031(2) 0.017(2) 0.0167(19) -0.0021(16) 0.0069(17) -0.0008(18)
C31 0.030(2) 0.021(2) 0.0136(19) -0.0029(16) 0.0009(17) 0.0053(18)
C32 0.030(2) 0.017(2) 0.017(2) 0.0006(15) 0.0069(17) -0.0020(17)
C33 0.034(3) 0.023(2) 0.018(2) -0.0051(16) 0.0093(19) -0.0063(18)
C34 0.028(2) 0.0155(19) 0.021(2) -0.0001(16) 0.0071(18) -0.0015(17)
C35 0.039(3) 0.018(2) 0.033(3) 0.0017(18) 0.021(2) 0.0027(19)
C36 0.029(3) 0.023(2) 0.025(2) 0.0017(18) 0.010(2) 0.0029(18)
C37 0.045(3) 0.018(2) 0.035(3) -0.0043(19) 0.019(2) 0.002(2)
C38 0.042(3) 0.036(3) 0.033(3) -0.007(2) 0.017(2) 0.005(2)
C39 0.022(2) 0.0164(19) 0.014(2) -0.0039(15) 0.0030(16) 0.0033(16)
C40 0.029(2) 0.024(2) 0.0159(19) -0.0036(17) 0.0101(17) -0.0010(19)
C41 0.031(3) 0.024(2) 0.022(2) -0.0022(17) 0.0062(19) 0.0010(19)
C42 0.023(2) 0.029(2) 0.024(2) -0.0051(18) 0.0047(18) 0.0043(19)
C43 0.026(2) 0.034(2) 0.018(2) -0.0011(17) 0.0065(18) -0.0039(19)
C44 0.029(2) 0.0193(19) 0.019(2) 0.0019(16) 0.0092(18) -0.0026(18)
C45 0.024(2) 0.021(2) 0.014(2) -0.0002(15) 0.0005(17) -0.0001(17)
C46 0.029(3) 0.028(2) 0.030(2) -0.0065(19) 0.012(2) 0.0029(19)
C47 0.039(3) 0.030(2) 0.031(3) -0.002(2) 0.014(2) 0.008(2)
C48 0.043(3) 0.020(2) 0.028(2) -0.0030(18) 0.008(2) 0.006(2)
C49 0.044(3) 0.019(2) 0.028(2) 0.0020(18) 0.004(2) -0.001(2)
C50 0.029(3) 0.027(2) 0.024(2) -0.0019(18) 0.009(2) 0.0026(19)

loop_
_atom_type_symbol
_atom_type_description
_atom_type_scat_dispersion_real
_atom_type_scat_dispersion_imag
_atom_type_scat_source
C C 0.0033 0.0016 'International Tables Vol C Tables 4.2.6.8 and 6.1.1.4'
H H 0.0000 0.0000 'International Tables Vol C Tables 4.2.6.8 and 6.1.1.4'
N N 0.0061 0.0033 'International Tables Vol C Tables 4.2.6.8 and 6.1.1.4'
O O 0.0106 0.0060 'International Tables Vol C Tables 4.2.6.8 and 6.1.1.4'
Br Br -0.2901 2.4595 'International Tables Vol C Tables 4.2.6.8 and 6.1.1.4'
P P 0.1023 0.0942 'International Tables Vol C Tables 4.2.6.8 and 6.1.1.4'
S S 0.1246 0.1234 'International Tables Vol C Tables 4.2.6.8 and 6.1.1.4'

loop_
_geom_angle_atom_site_label_1
_geom_angle_atom_site_label_2
_geom_angle_atom_site_label_3
_geom_angle
N1 P1 C14 108.62(17)
N1 P1 C20 101.90(17)
C14 P1 C20 105.39(19)
N1 P1 S1 113.35(13)
C14 P1 S1 111.51(13)
C20 P1 S1 115.31(13)
N2 P2 C39 106.64(17)
N2 P2 C45 102.23(17)
C39 P2 C45 108.09(18)
N2 P2 S2 113.01(13)
C39 P2 S2 112.30(13)
C45 P2 S2 113.85(13)
C7 N1 P1 124.4(3)
C7 N1 H1A 115(2)
P1 N1 H1A 121(2)
C32 N2 P2 124.2(3)
C32 N2 H2A 119(3)
P2 N2 H2A 117(3)
C4 O1 C8 107.3(3)
C11 O3 C12 114.5(3)
C29 O4 C33 106.5(3)
C36 O6 C37 116.7(3)
C6 C1 C2 123.0(4)
C6 C1 Br1 117.7(3)
C2 C1 Br1 119.2(3)
C3 C2 C1 119.5(4)
C3 C2 H2 120.2
C1 C2 H2 120.2
C4 C3 C2 118.5(4)
C4 C3 H3 120.7
C2 C3 H3 120.7
O1 C4 C3 124.4(4)
O1 C4 C5 114.0(3)
C3 C4 C5 121.6(4)
C4 C5 C6 120.4(3)
C4 C5 C7 108.7(4)
C6 C5 C7 130.8(4)
C1 C6 C5 117.0(4)
C1 C6 H6 121.5
C5 C6 H6 121.5
N1 C7 C5 112.5(3)
N1 C7 C8 115.1(3)
C5 C7 C8 100.9(3)
N1 C7 H7 109.3
C5 C7 H7 109.3
C8 C7 H7 109.3
O1 C8 C9 109.2(3)
O1 C8 C7 107.6(3)
C9 C8 C7 113.9(3)
O1 C8 H8 108.7
C9 C8 H8 108.7
C7 C8 H8 108.7
C10 C9 C8 125.8(4)
C10 C9 H9 117.1
C8 C9 H9 117.1
C9 C10 C11 124.0(4)
C9 C10 H10 118.0
C11 C10 H10 118.0
O2 C11 O3 122.3(4)
O2 C11 C10 123.6(4)
O3 C11 C10 114.1(4)
O3 C12 C13 107.2(4)
O3 C12 H12A 110.3
C13 C12 H12A 110.3
O3 C12 H12B 110.3
C13 C12 H12B 110.3
H12A C12 H12B 108.5
C12 C13 H13A 109.5
C12 C13 H13B 109.5
H13A C13 H13B 109.5
C12 C13 H13C 109.5
H13A C13 H13C 109.5
H13B C13 H13C 109.5
C15 C14 C19 118.9(4)
C15 C14 P1 121.3(3)
C19 C14 P1 119.7(3)
C14 C15 C16 120.3(4)
C14 C15 H15 119.9
C16 C15 H15 119.9
C17 C16 C15 120.5(4)
C17 C16 H16 119.7
C15 C16 H16 119.7
C16 C17 C18 119.8(4)
C16 C17 H17 120.1
C18 C17 H17 120.1
C17 C18 C19 120.4(4)
C17 C18 H18 119.8
C19 C18 H18 119.8
C18 C19 C14 120.0(4)
C18 C19 H19 120.0
C14 C19 H19 120.0
C25 C20 C21 119.6(4)
C25 C20 P1 122.3(3)
C21 C20 P1 118.0(3)
C22 C21 C20 120.1(4)
C22 C21 H21 120.0
C20 C21 H21 120.0
C23 C22 C21 119.9(4)
C23 C22 H22 120.1
C21 C22 H22 120.1
C22 C23 C24 120.6(4)
C22 C23 H23 119.7
C24 C23 H23 119.7
C23 C24 C25 120.0(4)
C23 C24 H24 120.0
C25 C24 H24 120.0
C20 C25 C24 119.8(4)
C20 C25 H25 120.1
C24 C25 H25 120.1
C27 C26 C31 121.4(4)
C27 C26 Br2 119.3(3)
C31 C26 Br2 119.3(3)
C26 C27 C28 120.0(3)
C26 C27 H27 120.0
C28 C27 H27 120.0
C29 C28 C27 118.2(4)
C29 C28 H28 120.9
C27 C28 H28 120.9
C30 C29 O4 113.8(3)
C30 C29 C28 121.5(4)
O4 C29 C28 124.6(4)
C31 C30 C29 120.9(3)
C31 C30 C32 131.3(4)
C29 C30 C32 107.7(3)
C30 C31 C26 117.9(4)
C30 C31 H31 121.0
C26 C31 H31 121.0
N2 C32 C30 115.0(3)
N2 C32 C33 113.5(3)
C30 C32 C33 100.8(3)
N2 C32 H32 109.0
C30 C32 H32 109.0
C33 C32 H32 109.0
O4 C33 C34 109.6(3)
O4 C33 C32 105.2(3)
C34 C33 C32 114.0(3)
O4 C33 H33 109.3
C34 C33 H33 109.3
C32 C33 H33 109.3
C35 C34 C33 123.7(4)
C35 C34 H34 118.1
C33 C34 H34 118.1
C34 C35 C36 122.9(4)
C34 C35 H35 118.5
C36 C35 H35 118.5
O5 C36 O6 123.3(4)
O5 C36 C35 125.6(4)
O6 C36 C35 111.1(3)
O6 C37 C38 107.2(3)
O6 C37 H37A 110.3
C38 C37 H37A 110.3
O6 C37 H37B 110.3
C38 C37 H37B 110.3
H37A C37 H37B 108.5
C37 C38 H38A 109.5
C37 C38 H38B 109.5
H38A C38 H38B 109.5
C37 C38 H38C 109.5
H38A C38 H38C 109.5
H38B C38 H38C 109.5
C40 C39 C44 118.4(4)
C40 C39 P2 121.4(3)
C44 C39 P2 120.2(3)
C41 C40 C39 121.6(4)
C41 C40 H40 119.2
C39 C40 H40 119.2
C40 C41 C42 119.8(4)
C40 C41 H41 120.1
C42 C41 H41 120.1
C41 C42 C43 119.0(4)
C41 C42 H42 120.5
C43 C42 H42 120.5
C44 C43 C42 121.1(4)
C44 C43 H43 119.4
C42 C43 H43 119.4
C43 C44 C39 120.1(4)
C43 C44 H44 120.0
C39 C44 H44 120.0
C46 C45 C50 119.2(4)
C46 C45 P2 118.5(3)
C50 C45 P2 122.1(3)
C45 C46 C47 118.9(4)
C45 C46 H46 120.6
C47 C46 H46 120.6
C48 C47 C46 120.7(4)
C48 C47 H47 119.6
C46 C47 H47 119.6
C47 C48 C49 121.4(4)
C47 C48 H48 119.3
C49 C48 H48 119.3
C48 C49 C50 118.9(4)
C48 C49 H49 120.6
C50 C49 H49 120.6
C49 C50 C45 120.9(4)
C49 C50 H50 119.6
C45 C50 H50 119.6

loop_
_geom_bond_atom_site_label_1
_geom_bond_atom_site_label_2
_geom_bond_distance
Br1 C1 1.906(4)
Br2 C26 1.898(4)
P1 N1 1.649(3)
P1 C14 1.814(4)
P1 C20 1.815(4)
P1 S1 1.9535(14)
P2 N2 1.651(3)
P2 C39 1.811(4)
P2 C45 1.813(4)
P2 S2 1.9548(14)
N1 C7 1.454(5)
N1 H1A 0.902(10)
N2 C32 1.450(5)
N2 H2A 0.895(10)
O1 C4 1.368(5)
O1 C8 1.464(4)
O2 C11 1.218(5)
O3 C11 1.335(5)
O3 C12 1.475(5)
O4 C29 1.378(4)
O4 C33 1.470(4)
O5 C36 1.196(5)
O6 C36 1.345(4)
O6 C37 1.445(5)
C1 C6 1.381(5)
C1 C2 1.385(6)
C2 C3 1.377(6)
C2 H2 0.9500
C3 C4 1.385(5)
C3 H3 0.9500
C4 C5 1.386(6)
C5 C6 1.392(6)
C5 C7 1.520(5)
C6 H6 0.9500
C7 C8 1.559(6)
C7 H7 1.0000
C8 C9 1.490(5)
C8 H8 1.0000
C9 C10 1.326(6)
C9 H9 0.9500
C10 C11 1.461(6)
C10 H10 0.9500
C12 C13 1.472(6)
C12 H12A 0.9900
C12 H12B 0.9900
C13 H13A 0.9800
C13 H13B 0.9800
C13 H13C 0.9800
C14 C15 1.389(5)
C14 C19 1.402(5)
C15 C16 1.389(6)
C15 H15 0.9500
C16 C17 1.380(6)
C16 H16 0.9500
C17 C18 1.379(6)
C17 H17 0.9500
C18 C19 1.392(6)
C18 H18 0.9500
C19 H19 0.9500
C20 C25 1.386(6)
C20 C21 1.393(6)
C21 C22 1.385(6)
C21 H21 0.9500
C22 C23 1.374(6)
C22 H22 0.9500
C23 C24 1.377(6)
C23 H23 0.9500
C24 C25 1.391(6)
C24 H24 0.9500
C25 H25 0.9500
C26 C27 1.383(5)
C26 C31 1.397(5)
C27 C28 1.384(6)
C27 H27 0.9500
C28 C29 1.384(5)
C28 H28 0.9500
C29 C30 1.377(5)
C30 C31 1.369(5)
C30 C32 1.519(5)
C31 H31 0.9500
C32 C33 1.556(6)
C32 H32 1.0000
C33 C34 1.484(5)
C33 H33 1.0000
C34 C35 1.312(5)
C34 H34 0.9500
C35 C36 1.467(6)
C35 H35 0.9500
C37 C38 1.505(6)
C37 H37A 0.9900
C37 H37B 0.9900
C38 H38A 0.9800
C38 H38B 0.9800
C38 H38C 0.9800
C39 C40 1.393(5)
C39 C44 1.403(5)
C40 C41 1.369(6)
C40 H40 0.9500
C41 C42 1.398(5)
C41 H41 0.9500
C42 C43 1.391(6)
C42 H42 0.9500
C43 C44 1.372(6)
C43 H43 0.9500
C44 H44 0.9500
C45 C46 1.392(6)
C45 C50 1.399(6)
C46 C47 1.402(6)
C46 H46 0.9500
C47 C48 1.353(6)
C47 H47 0.9500
C48 C49 1.381(6)
C48 H48 0.9500
C49 C50 1.382(6)
C49 H49 0.9500
C50 H50 0.9500

loop_
_geom_torsion_atom_site_label_1
_geom_torsion_atom_site_label_2
_geom_torsion_atom_site_label_3
_geom_torsion_atom_site_label_4
_geom_torsion
C14 P1 N1 C7 -89.6(3)
C20 P1 N1 C7 159.5(3)
S1 P1 N1 C7 35.0(4)
C39 P2 N2 C32 95.8(3)
C45 P2 N2 C32 -150.8(3)
S2 P2 N2 C32 -28.1(4)
C6 C1 C2 C3 1.6(6)
Br1 C1 C2 C3 178.4(3)
C1 C2 C3 C4 -1.5(6)
C8 O1 C4 C3 -175.1(4)
C8 O1 C4 C5 5.3(4)
C2 C3 C4 O1 -178.3(4)
C2 C3 C4 C5 1.2(6)
O1 C4 C5 C6 178.7(3)
C3 C4 C5 C6 -0.9(6)
O1 C4 C5 C7 2.7(5)
C3 C4 C5 C7 -176.9(4)
C2 C1 C6 C5 -1.2(6)
Br1 C1 C6 C5 -178.1(3)
C4 C5 C6 C1 0.9(6)
C7 C5 C6 C1 175.8(4)
P1 N1 C7 C5 131.8(3)
P1 N1 C7 C8 -113.3(3)
C4 C5 C7 N1 114.4(4)
C6 C5 C7 N1 -61.0(5)
C4 C5 C7 C8 -8.8(4)
C6 C5 C7 C8 175.8(4)
C4 O1 C8 C9 -134.9(3)
C4 O1 C8 C7 -10.8(4)
N1 C7 C8 O1 -109.7(3)
C5 C7 C8 O1 11.7(4)
N1 C7 C8 C9 11.5(4)
C5 C7 C8 C9 132.9(3)
O1 C8 C9 C10 12.1(6)
C7 C8 C9 C10 -108.1(5)
C8 C9 C10 C11 175.7(4)
C12 O3 C11 O2 4.9(6)
C12 O3 C11 C10 -176.1(4)
C9 C10 C11 O2 -169.2(4)
C9 C10 C11 O3 11.8(7)
C11 O3 C12 C13 166.0(5)
N1 P1 C14 C15 151.6(3)
C20 P1 C14 C15 -99.8(3)
S1 P1 C14 C15 26.0(4)
N1 P1 C14 C19 -30.7(4)
C20 P1 C14 C19 77.8(3)
S1 P1 C14 C19 -156.3(3)
C19 C14 C15 C16 1.7(6)
P1 C14 C15 C16 179.4(3)
C14 C15 C16 C17 -1.1(6)
C15 C16 C17 C18 0.2(6)
C16 C17 C18 C19 0.1(6)
C17 C18 C19 C14 0.6(6)
C15 C14 C19 C18 -1.5(6)
P1 C14 C19 C18 -179.2(3)
N1 P1 C20 C25 121.6(3)
C14 P1 C20 C25 8.2(4)
S1 P1 C20 C25 -115.2(3)
N1 P1 C20 C21 -60.0(3)
C14 P1 C20 C21 -173.4(3)
S1 P1 C20 C21 63.2(3)
C25 C20 C21 C22 -1.3(6)
P1 C20 C21 C22 -179.7(3)
C20 C21 C22 C23 0.6(6)
C21 C22 C23 C24 0.4(7)
C22 C23 C24 C25 -0.7(7)
C21 C20 C25 C24 0.9(6)
P1 C20 C25 C24 179.3(3)
C23 C24 C25 C20 0.1(7)
C31 C26 C27 C28 0.3(6)
Br2 C26 C27 C28 -179.8(3)
C26 C27 C28 C29 0.3(6)
C33 O4 C29 C30 11.1(5)
C33 O4 C29 C28 -168.1(4)
C27 C28 C29 C30 -0.4(6)
C27 C28 C29 O4 178.7(4)
O4 C29 C30 C31 -179.3(4)
C28 C29 C30 C31 0.0(7)
O4 C29 C30 C32 5.1(5)
C28 C29 C30 C32 -175.7(4)
C29 C30 C31 C26 0.6(6)
C32 C30 C31 C26 175.1(4)
C27 C26 C31 C30 -0.8(6)
Br2 C26 C31 C30 179.4(3)
P2 N2 C32 C30 -138.7(3)
P2 N2 C32 C33 105.9(3)
C31 C30 C32 N2 44.8(6)
C29 C30 C32 N2 -140.3(4)
C31 C30 C32 C33 167.3(4)
C29 C30 C32 C33 -17.8(4)
C29 O4 C33 C34 101.0(4)
C29 O4 C33 C32 -22.0(4)
N2 C32 C33 O4 147.3(3)
C30 C32 C33 O4 23.8(4)
N2 C32 C33 C34 27.2(4)
C30 C32 C33 C34 -96.4(4)
O4 C33 C34 C35 138.1(4)
C32 C33 C34 C35 -104.3(5)
C33 C34 C35 C36 173.1(4)
C37 O6 C36 O5 -1.8(7)
C37 O6 C36 C35 179.4(4)
C34 C35 C36 O5 4.3(8)
C34 C35 C36 O6 -177.0(4)
C36 O6 C37 C38 -173.6(4)
N2 P2 C39 C40 -150.3(3)
C45 P2 C39 C40 100.5(3)
S2 P2 C39 C40 -26.0(3)
N2 P2 C39 C44 26.7(4)
C45 P2 C39 C44 -82.6(3)
S2 P2 C39 C44 151.0(3)
C44 C39 C40 C41 -1.6(6)
P2 C39 C40 C41 175.5(3)
C39 C40 C41 C42 0.1(6)
C40 C41 C42 C43 1.2(6)
C41 C42 C43 C44 -1.0(6)
C42 C43 C44 C39 -0.5(6)
C40 C39 C44 C43 1.7(6)
P2 C39 C44 C43 -175.4(3)
N2 P2 C45 C46 99.9(4)
C39 P2 C45 C46 -147.8(3)
S2 P2 C45 C46 -22.3(4)
N2 P2 C45 C50 -75.6(4)
C39 P2 C45 C50 36.7(4)
S2 P2 C45 C50 162.2(3)
C50 C45 C46 C47 0.3(6)
P2 C45 C46 C47 -175.4(3)
C45 C46 C47 C48 0.2(7)
C46 C47 C48 C49 -0.6(7)
C47 C48 C49 C50 0.4(7)
C48 C49 C50 C45 0.2(7)
C46 C45 C50 C49 -0.5(6)
P2 C45 C50 C49 175.0(3)
